data_4331853
loop_
_publ_author_name
'Chen, Wanzhi'
'Liu, Fenghui'
'Matsumoto, Kazuko'
'Autschbach, Jochen'
'Le Guennic, Boris'
'Ziegler, Tom'
'Maliarik, Mikhail'
'Glaser, Julius'

_publ_section_title
;
 Spectral and Structural Characterization of Amidate-Bridged
 Platinum&#x2212;Thallium Complexes with Strong Metal&#x2212;Metal Bonds
;
_journal_issue 11
_journal_name_full 'Inorganic Chemistry'
_journal_page_first 4526
_journal_page_last 4536
_journal_paper_doi 10.1021/ic051678o
_journal_volume 45
_journal_year 2006
_chemical_formula_sum 'C12 H34 N7 O13 Pt Tl'
_chemical_formula_weight 883.92
_chemical_name_systematic
; 
 ? 
;
_space_group_IT_number 14
_symmetry_cell_setting monoclinic
_symmetry_space_group_name_Hall '-P 2ybc'
_symmetry_space_group_name_H-M 'P 1 21/c 1'
_atom_sites_solution_hydrogens geom
_atom_sites_solution_primary direct
_atom_sites_solution_secondary difmap
_audit_creation_method SHELXL-97
_cell_angle_alpha 90.00
_cell_angle_beta 100.012(3)
_cell_angle_gamma 90.00
_cell_formula_units_Z 4
_cell_length_a 11.593(2)
_cell_length_b 20.647(3)
_cell_length_c 11.4166(19)
_cell_measurement_reflns_used 5245
_cell_measurement_temperature 293(2)
_cell_measurement_theta_max 27.21
_cell_measurement_theta_min 2.513
_cell_volume 2691.1(8)
_computing_cell_refinement 'Bruker SMART'
_computing_data_collection 'Bruker SMART'
_computing_data_reduction 'Bruker SAINT'
_computing_molecular_graphics 'Bruker SHELXTL'
_computing_publication_material 'Bruker SHELXTL'
_computing_structure_refinement 'SHELXL-97 (Sheldrick, 1997)'
_computing_structure_solution 'SHELXS-97 (Sheldrick, 1990)'
_diffrn_ambient_temperature 293(2)
_diffrn_measured_fraction_theta_full 0.983
_diffrn_measured_fraction_theta_max 0.983
_diffrn_measurement_device_type 'CCD area detector'
_diffrn_measurement_method 'phi and omega scans'
_diffrn_radiation_monochromator graphite
_diffrn_radiation_source 'fine-focus sealed tube'
_diffrn_radiation_type MoK\a
_diffrn_radiation_wavelength 0.71073
_diffrn_reflns_av_R_equivalents 0.1124
_diffrn_reflns_av_sigmaI/netI 0.0834
_diffrn_reflns_limit_h_max 14
_diffrn_reflns_limit_h_min -14
_diffrn_reflns_limit_k_max 24
_diffrn_reflns_limit_k_min -26
_diffrn_reflns_limit_l_max 6
_diffrn_reflns_limit_l_min -14
_diffrn_reflns_number 16903
_diffrn_reflns_theta_full 27.63
_diffrn_reflns_theta_max 27.63
_diffrn_reflns_theta_min 1.78
_exptl_absorpt_coefficient_mu 11.240
_exptl_absorpt_correction_T_max 0.3021
_exptl_absorpt_correction_T_min 0.1581
_exptl_absorpt_correction_type multi-scan
_exptl_absorpt_process_details sadabs
_exptl_crystal_colour orange
_exptl_crystal_density_diffrn 2.182
_exptl_crystal_density_method 'not measured'
_exptl_crystal_description prism
_exptl_crystal_F_000 1672
_exptl_crystal_size_max 0.26
_exptl_crystal_size_mid 0.25
_exptl_crystal_size_min 0.14
_refine_diff_density_max 1.855
_refine_diff_density_min -1.673
_refine_diff_density_rms 0.207
_refine_ls_extinction_method none
_refine_ls_goodness_of_fit_ref 1.007
_refine_ls_hydrogen_treatment constr
_refine_ls_matrix_type full
_refine_ls_number_parameters 326
_refine_ls_number_reflns 6152
_refine_ls_number_restraints 750
_refine_ls_restrained_S_all 0.987
_refine_ls_R_factor_all 0.0657
_refine_ls_R_factor_gt 0.0396
_refine_ls_shift/su_max 0.001
_refine_ls_shift/su_mean 0.000
_refine_ls_structure_factor_coef Fsqd
_refine_ls_weighting_details 'calc w=1/[\s^2^(Fo^2^)+(0.0234P)^2^] where P=(Fo^2^+2Fc^2^)/3'
_refine_ls_weighting_scheme calc
_refine_ls_wR_factor_gt 0.0788
_refine_ls_wR_factor_ref 0.0867
_reflns_number_gt 4243
_reflns_number_total 6152
_reflns_threshold_expression >2sigma(I)
_cod_data_source_file ic051678osup1.cif
_cod_data_source_block pttl3b
_cod_depositor_comments
;
The following automatic conversions were performed:

'_symmetry_cell_setting' value 'Monoclinic' changed to 'monoclinic'
according to /home/saulius/struct/CIF-dictionaries/cif_core.dic
dictionary named 'cif_core.dic' version 2.4.2 from 2011-04-26.

Automatic conversion script
Id: cif_fix_values 1891 2012-01-12 08:04:46Z andrius 
;
_cod_original_cell_volume 2691.0(8)
_cod_original_sg_symbol_H-M P2(1)/c
_cod_database_code 4331853

loop_
_symmetry_equiv_pos_as_xyz
'x, y, z'
'-x, y+1/2, -z+1/2'
'-x, -y, -z'
'x, -y-1/2, z-1/2'

loop_
_atom_site_label
_atom_site_type_symbol
_atom_site_fract_x
_atom_site_fract_y
_atom_site_fract_z
_atom_site_U_iso_or_equiv
_atom_site_adp_type
_atom_site_occupancy
_atom_site_symmetry_multiplicity
_atom_site_calc_flag
_atom_site_refinement_flags
_atom_site_disorder_assembly
_atom_site_disorder_group
Pt1 Pt 0.27266(2) 0.138303(14) 0.93147(2) 0.03434(9) Uani 1 1 d . . .
Tl1 Tl 0.34208(3) 0.110119(16) 0.73148(2) 0.04220(10) Uani 1 1 d . . .
N1 N 0.1181(5) 0.1568(3) 0.8286(5) 0.0415(14) Uani 1 1 d U . .
H1 H 0.0600 0.1601 0.8659 0.050 Uiso 1 1 calc R . .
N2 N 0.2299(5) 0.0447(3) 0.9332(5) 0.0420(14) Uani 1 1 d U . .
H2 H 0.2164 0.0305 1.0004 0.050 Uiso 1 1 calc R . .
N3 N 0.4315(5) 0.1187(3) 1.0391(5) 0.0438(15) Uani 1 1 d U . .
H3A H 0.4339 0.0772 1.0606 0.066 Uiso 1 1 calc R . .
H3B H 0.4395 0.1436 1.1037 0.066 Uiso 1 1 calc R . .
H3C H 0.4895 0.1269 0.9994 0.066 Uiso 1 1 calc R . .
N4 N 0.3102(6) 0.2360(3) 0.9337(5) 0.0485(16) Uani 1 1 d U . .
H4A H 0.2675 0.2550 0.8706 0.073 Uiso 1 1 calc R . .
H4B H 0.3859 0.2416 0.9316 0.073 Uiso 1 1 calc R . .
H4C H 0.2933 0.2537 0.9998 0.073 Uiso 1 1 calc R . .
N5 N 0.2124(7) 0.1745(3) 1.1867(6) 0.0506(17) Uani 1 1 d U . .
N6 N 0.5135(7) 0.2202(4) 0.7151(8) 0.0621(19) Uani 1 1 d U . .
N7 N 0.5698(7) 0.0264(4) 0.7943(6) 0.0612(19) Uani 1 1 d U . .
O1 O 0.1670(5) 0.1616(3) 0.6475(5) 0.0633(15) Uani 1 1 d U . .
O2 O 0.2507(6) 0.0128(3) 0.7496(5) 0.0685(16) Uani 1 1 d U . .
O3 O 0.1671(5) 0.1504(3) 1.0819(4) 0.0547(14) Uani 1 1 d U . .
O4 O 0.1446(5) 0.1879(3) 1.2549(5) 0.0618(16) Uani 1 1 d U . .
O5 O 0.3168(5) 0.1866(4) 1.2073(5) 0.0688(18) Uani 1 1 d U . .
O6 O 0.4359(6) 0.1894(3) 0.6429(5) 0.0642(16) Uani 1 1 d U . .
O7 O 0.5291(6) 0.2039(4) 0.8208(7) 0.085(2) Uani 1 1 d U . .
O8 O 0.5666(6) 0.2645(4) 0.6778(8) 0.098(3) Uani 1 1 d U . .
O9 O 0.5225(6) 0.0611(3) 0.7098(5) 0.0738(18) Uani 1 1 d U . .
O10 O 0.5266(7) 0.0239(4) 0.8856(6) 0.093(2) Uani 1 1 d U . .
O11 O 0.6566(7) -0.0045(4) 0.7888(6) 0.101(3) Uani 1 1 d U . .
O12 O 0.3242(6) 0.0692(4) 0.5402(5) 0.0766(18) Uani 1 1 d U . .
H12 H 0.3616 0.0350 0.5649 0.092 Uiso 1 1 d R . .
O13 O 0.6006(11) 0.0585(6) 0.4834(10) 0.155(4) Uani 1 1 d U . .
H13 H 0.5522 0.0469 0.5237 0.233 Uiso 1 1 calc R . .
C1 C 0.0918(7) 0.1646(4) 0.7135(7) 0.0444(17) Uani 1 1 d U . .
C2 C -0.0366(7) 0.1720(4) 0.6522(7) 0.055(2) Uani 1 1 d U . .
C3 C -0.0415(8) 0.2135(6) 0.5400(8) 0.080(3) Uani 1 1 d U . .
H3D H -0.0206 0.2573 0.5624 0.121 Uiso 1 1 calc R . .
H3E H -0.1194 0.2125 0.4947 0.121 Uiso 1 1 calc R . .
H3F H 0.0125 0.1966 0.4927 0.121 Uiso 1 1 calc R . .
C4 C -0.0812(10) 0.1039(5) 0.6180(11) 0.096(4) Uani 1 1 d U . .
H4D H -0.0336 0.0846 0.5664 0.144 Uiso 1 1 calc R . .
H4E H -0.1609 0.1062 0.5776 0.144 Uiso 1 1 calc R . .
H4F H -0.0770 0.0780 0.6884 0.144 Uiso 1 1 calc R . .
C5 C -0.1130(8) 0.2029(5) 0.7331(9) 0.082(3) Uani 1 1 d U . .
H5A H -0.1177 0.1745 0.7987 0.123 Uiso 1 1 calc R . .
H5B H -0.1901 0.2103 0.6888 0.123 Uiso 1 1 calc R . .
H5C H -0.0792 0.2434 0.7627 0.123 Uiso 1 1 calc R . .
C6 C 0.2192(7) 0.0020(4) 0.8488(7) 0.0473(18) Uani 1 1 d U A .
C7 C 0.1645(8) -0.0646(4) 0.8605(8) 0.053(2) Uani 1 1 d U . .
C8 C 0.2675(18) -0.1158(10) 0.900(2) 0.080(5) Uani 0.55(2) 1 d PU A 1
H8A H 0.3125 -0.1205 0.8373 0.121 Uiso 0.55(2) 1 calc PR A 1
H8B H 0.2344 -0.1569 0.9152 0.121 Uiso 0.55(2) 1 calc PR A 1
H8C H 0.3173 -0.1007 0.9706 0.121 Uiso 0.55(2) 1 calc PR A 1
C9 C 0.086(2) -0.0836(13) 0.745(2) 0.092(6) Uani 0.55(2) 1 d PU A 1
H9A H 0.1239 -0.0728 0.6795 0.139 Uiso 0.55(2) 1 calc PR A 1
H9B H 0.0132 -0.0607 0.7382 0.139 Uiso 0.55(2) 1 calc PR A 1
H9C H 0.0717 -0.1294 0.7455 0.139 Uiso 0.55(2) 1 calc PR A 1
C8' C 0.237(2) -0.1158(12) 0.814(3) 0.078(6) Uani 0.45(2) 1 d PU A 2
H8'1 H 0.2537 -0.1025 0.7381 0.116 Uiso 0.45(2) 1 calc PR A 2
H8'2 H 0.1935 -0.1557 0.8046 0.116 Uiso 0.45(2) 1 calc PR A 2
H8'3 H 0.3084 -0.1219 0.8687 0.116 Uiso 0.45(2) 1 calc PR A 2
C9' C 0.037(2) -0.0579(14) 0.789(3) 0.082(6) Uani 0.45(2) 1 d PU A 2
H9'1 H 0.0407 -0.0501 0.7063 0.123 Uiso 0.45(2) 1 calc PR A 2
H9'2 H -0.0014 -0.0223 0.8196 0.123 Uiso 0.45(2) 1 calc PR A 2
H9'3 H -0.0053 -0.0971 0.7958 0.123 Uiso 0.45(2) 1 calc PR A 2
C10 C 0.1277(12) -0.0756(6) 0.9756(11) 0.107(4) Uani 1 1 d U A .
H10A H 0.0669 -0.0455 0.9850 0.160 Uiso 1 1 calc R . .
H10B H 0.1934 -0.0695 1.0385 0.160 Uiso 1 1 calc R . .
H10C H 0.0988 -0.1191 0.9785 0.160 Uiso 1 1 calc R . .
C11 C 0.2240(10) 0.0615(6) 0.4578(8) 0.088(3) Uani 1 1 d U . .
H11A H 0.1783 0.0268 0.4819 0.131 Uiso 1 1 calc R . .
H11B H 0.2443 0.0515 0.3818 0.131 Uiso 1 1 calc R . .
H11C H 0.1792 0.1009 0.4519 0.131 Uiso 1 1 calc R . .
C12 C 0.5591(15) 0.1140(8) 0.4177(12) 0.139(5) Uani 1 1 d U . .
H12C H 0.5695 0.1513 0.4688 0.209 Uiso 1 1 calc R . .
H12D H 0.4774 0.1088 0.3856 0.209 Uiso 1 1 calc R . .
H12E H 0.6021 0.1199 0.3538 0.209 Uiso 1 1 calc R . .

loop_
_atom_site_aniso_label
_atom_site_aniso_U_11
_atom_site_aniso_U_22
_atom_site_aniso_U_33
_atom_site_aniso_U_23
_atom_site_aniso_U_13
_atom_site_aniso_U_12
Pt1 0.03847(16) 0.03142(15) 0.02945(13) -0.00027(12) -0.00439(11) -0.00179(13)
Tl1 0.04334(18) 0.04735(19) 0.03423(14) 0.00116(13) 0.00209(12) -0.00249(14)
N1 0.038(3) 0.048(3) 0.036(3) 0.001(3) 0.001(3) -0.001(3)
N2 0.048(3) 0.036(3) 0.039(3) 0.002(3) 0.001(3) -0.001(3)
N3 0.043(3) 0.044(4) 0.042(3) 0.000(3) -0.001(3) 0.003(3)
N4 0.060(4) 0.041(4) 0.038(3) 0.005(3) -0.010(3) 0.004(3)
N5 0.058(5) 0.044(4) 0.047(4) -0.002(3) 0.001(4) -0.007(4)
N6 0.049(4) 0.059(5) 0.078(5) 0.019(4) 0.012(4) 0.001(4)
N7 0.079(5) 0.067(5) 0.038(3) 0.003(3) 0.012(4) 0.021(4)
O1 0.057(3) 0.088(4) 0.040(3) 0.002(3) -0.006(3) 0.012(3)
O2 0.095(4) 0.059(3) 0.055(3) -0.018(3) 0.023(3) -0.024(3)
O3 0.053(3) 0.071(4) 0.037(3) -0.009(3) -0.001(2) -0.006(3)
O4 0.058(4) 0.068(4) 0.063(4) -0.017(3) 0.019(3) -0.014(3)
O5 0.045(4) 0.099(5) 0.060(4) -0.033(3) 0.002(3) -0.014(3)
O6 0.067(4) 0.067(4) 0.054(3) 0.022(3) -0.001(3) -0.007(3)
O7 0.072(5) 0.089(5) 0.087(5) 0.011(4) -0.007(4) -0.019(4)
O8 0.066(5) 0.082(5) 0.147(7) 0.038(5) 0.021(5) -0.016(4)
O9 0.074(4) 0.089(4) 0.058(3) 0.020(3) 0.009(3) 0.026(3)
O10 0.114(6) 0.100(5) 0.072(4) 0.018(4) 0.032(4) 0.035(5)
O11 0.099(5) 0.134(7) 0.071(4) 0.018(4) 0.017(4) 0.078(5)
O12 0.071(4) 0.108(5) 0.047(3) -0.010(3) 0.001(3) 0.008(4)
O13 0.188(9) 0.159(9) 0.127(7) -0.024(7) 0.053(7) 0.018(8)
C1 0.042(4) 0.043(4) 0.044(4) 0.000(3) -0.007(3) 0.004(3)
C2 0.043(4) 0.059(5) 0.055(4) 0.000(4) -0.015(4) 0.004(4)
C3 0.062(6) 0.106(8) 0.062(5) 0.028(5) -0.019(5) 0.009(6)
C4 0.083(7) 0.075(7) 0.114(8) -0.018(6) -0.030(6) -0.004(6)
C5 0.054(6) 0.103(8) 0.079(6) 0.002(6) -0.014(5) 0.021(6)
C6 0.044(4) 0.042(4) 0.056(4) -0.007(4) 0.008(4) -0.005(4)
C7 0.056(5) 0.044(4) 0.063(5) -0.007(4) 0.017(4) -0.011(4)
C8 0.075(10) 0.063(9) 0.098(11) -0.008(10) 0.003(10) -0.010(9)
C9 0.105(12) 0.077(11) 0.083(11) 0.000(9) -0.018(10) -0.032(10)
C8' 0.086(11) 0.054(10) 0.097(12) -0.017(10) 0.029(10) -0.003(9)
C9' 0.072(11) 0.072(11) 0.099(12) -0.004(10) 0.006(10) -0.028(10)
C10 0.146(9) 0.072(7) 0.102(7) 0.005(6) 0.019(7) -0.052(7)
C11 0.089(7) 0.107(9) 0.060(6) -0.028(6) -0.007(6) -0.009(7)
C12 0.190(13) 0.131(11) 0.098(9) 0.056(8) 0.030(9) 0.031(10)

loop_
_atom_type_symbol
_atom_type_description
_atom_type_scat_dispersion_real
_atom_type_scat_dispersion_imag
_atom_type_scat_source
C C 0.0033 0.0016 'International Tables Vol C Tables 4.2.6.8 and 6.1.1.4'
H H 0.0000 0.0000 'International Tables Vol C Tables 4.2.6.8 and 6.1.1.4'
N N 0.0061 0.0033 'International Tables Vol C Tables 4.2.6.8 and 6.1.1.4'
O O 0.0106 0.0060 'International Tables Vol C Tables 4.2.6.8 and 6.1.1.4'
Pt Pt -1.7033 8.3905 'International Tables Vol C Tables 4.2.6.8 and 6.1.1.4'
Tl Tl -2.8358 9.6688 'International Tables Vol C Tables 4.2.6.8 and 6.1.1.4'

loop_
_geom_angle_atom_site_label_1
_geom_angle_atom_site_label_2
_geom_angle_atom_site_label_3
_geom_angle
N2 Pt1 N1 89.5(2)
N2 Pt1 N4 177.2(3)
N1 Pt1 N4 89.2(3)
N2 Pt1 N3 90.1(2)
N1 Pt1 N3 179.4(2)
N4 Pt1 N3 91.1(3)
N2 Pt1 O3 86.1(2)
N1 Pt1 O3 83.0(2)
N4 Pt1 O3 91.3(2)
N3 Pt1 O3 96.4(2)
N2 Pt1 Tl1 84.72(17)
N1 Pt1 Tl1 84.84(17)
N4 Pt1 Tl1 97.59(17)
N3 Pt1 Tl1 95.63(17)
O3 Pt1 Tl1 164.84(14)
O6 Tl1 O2 157.6(2)
O6 Tl1 O12 79.4(2)
O2 Tl1 O12 78.4(2)
O6 Tl1 O1 86.5(2)
O2 Tl1 O1 93.1(2)
O12 Tl1 O1 81.4(2)
O6 Tl1 O9 76.4(2)
O2 Tl1 O9 93.7(2)
O12 Tl1 O9 71.5(2)
O1 Tl1 O9 150.06(19)
O6 Tl1 Pt1 117.87(17)
O2 Tl1 Pt1 84.21(14)
O12 Tl1 Pt1 155.97(17)
O1 Tl1 Pt1 83.12(14)
O9 Tl1 Pt1 126.58(14)
C1 N1 Pt1 130.0(6)
C1 N1 H1 115.0
Pt1 N1 H1 115.0
C6 N2 Pt1 130.0(5)
C6 N2 H2 115.0
Pt1 N2 H2 115.0
Pt1 N3 H3A 109.5
Pt1 N3 H3B 109.5
H3A N3 H3B 109.5
Pt1 N3 H3C 109.5
H3A N3 H3C 109.5
H3B N3 H3C 109.5
Pt1 N4 H4A 109.5
Pt1 N4 H4B 109.5
H4A N4 H4B 109.5
Pt1 N4 H4C 109.5
H4A N4 H4C 109.5
H4B N4 H4C 109.5
O5 N5 O4 123.7(7)
O5 N5 O3 118.6(7)
O4 N5 O3 117.5(7)
O8 N6 O7 123.3(9)
O8 N6 O6 119.2(9)
O7 N6 O6 117.5(7)
O11 N7 O10 119.3(8)
O11 N7 O9 121.6(8)
O10 N7 O9 119.2(8)
C1 O1 Tl1 114.9(5)
C6 O2 Tl1 116.3(5)
N5 O3 Pt1 122.8(5)
N6 O6 Tl1 113.9(5)
N7 O9 Tl1 116.2(5)
C11 O12 Tl1 128.0(6)
C11 O12 H12 117.1
Tl1 O12 H12 91.9
C12 O13 H13 109.5
O1 C1 N1 122.4(7)
O1 C1 C2 116.9(7)
N1 C1 C2 120.5(7)
C4 C2 C5 109.5(8)
C4 C2 C3 109.8(8)
C5 C2 C3 109.3(8)
C4 C2 C1 106.5(8)
C5 C2 C1 112.6(7)
C3 C2 C1 109.1(7)
C2 C3 H3D 109.5
C2 C3 H3E 109.5
H3D C3 H3E 109.5
C2 C3 H3F 109.5
H3D C3 H3F 109.5
H3E C3 H3F 109.5
C2 C4 H4D 109.5
C2 C4 H4E 109.5
H4D C4 H4E 109.5
C2 C4 H4F 109.5
H4D C4 H4F 109.5
H4E C4 H4F 109.5
C2 C5 H5A 109.5
C2 C5 H5B 109.5
H5A C5 H5B 109.5
C2 C5 H5C 109.5
H5A C5 H5C 109.5
H5B C5 H5C 109.5
O2 C6 N2 122.6(7)
O2 C6 C7 115.1(7)
N2 C6 C7 122.3(7)
C10 C7 C8' 118.3(14)
C10 C7 C9 120.8(13)
C8' C7 C9 78.2(15)
C10 C7 C6 114.0(8)
C8' C7 C6 109.7(11)
C9 C7 C6 110.7(11)
C10 C7 C9' 95.1(13)
C8' C7 C9' 114.0(16)
C9 C7 C9' 36.7(11)
C6 C7 C9' 104.0(12)
C10 C7 C8 88.0(12)
C8' C7 C8 36.9(11)
C9 C7 C8 112.2(14)
C6 C7 C8 108.6(10)
C9' C7 C8 142.7(14)
C7 C8 H8A 109.5
C7 C8 H8B 109.5
H8A C8 H8B 109.5
C7 C8 H8C 109.5
H8A C8 H8C 109.5
H8B C8 H8C 109.5
C7 C9 H9A 109.5
C7 C9 H9B 109.5
H9A C9 H9B 109.5
C7 C9 H9C 109.5
H9A C9 H9C 109.5
H9B C9 H9C 109.5
C7 C8' H8'1 109.5
C7 C8' H8'2 109.5
H8'1 C8' H8'2 109.5
C7 C8' H8'3 109.5
H8'1 C8' H8'3 109.5
H8'2 C8' H8'3 109.5
C7 C9' H9'1 109.5
C7 C9' H9'2 109.5
H9'1 C9' H9'2 109.5
C7 C9' H9'3 109.5
H9'1 C9' H9'3 109.5
H9'2 C9' H9'3 109.5
C7 C10 H10A 109.5
C7 C10 H10B 109.5
H10A C10 H10B 109.5
C7 C10 H10C 109.5
H10A C10 H10C 109.5
H10B C10 H10C 109.5
O12 C11 H11A 109.5
O12 C11 H11B 109.5
H11A C11 H11B 109.5
O12 C11 H11C 109.5
H11A C11 H11C 109.5
H11B C11 H11C 109.5
O13 C12 H12C 109.5
O13 C12 H12D 109.5
H12C C12 H12D 109.5
O13 C12 H12E 109.5
H12C C12 H12E 109.5
H12D C12 H12E 109.5

loop_
_geom_bond_atom_site_label_1
_geom_bond_atom_site_label_2
_geom_bond_distance
Pt1 N2 1.996(6)
Pt1 N1 2.001(6)
Pt1 N4 2.063(6)
Pt1 N3 2.069(6)
Pt1 O3 2.288(5)
Pt1 Tl1 2.6150(5)
Tl1 O6 2.295(6)
Tl1 O2 2.297(6)
Tl1 O12 2.317(6)
Tl1 O1 2.344(6)
Tl1 O9 2.374(6)
N1 C1 1.306(9)
N1 H1 0.8600
N2 C6 1.297(9)
N2 H2 0.8600
N3 H3A 0.8900
N3 H3B 0.8900
N3 H3C 0.8900
N4 H4A 0.8900
N4 H4B 0.8900
N4 H4C 0.8900
N5 O5 1.217(8)
N5 O4 1.230(8)
N5 O3 1.318(8)
N6 O8 1.220(9)
N6 O7 1.235(9)
N6 O6 1.279(10)
N7 O11 1.202(9)
N7 O10 1.234(9)
N7 O9 1.250(8)
O1 C1 1.249(9)
O2 C6 1.269(9)
O12 C11 1.371(11)
O12 H12 0.8500
O13 C12 1.408(15)
O13 H13 0.8200
C1 C2 1.537(10)
C2 C4 1.526(13)
C2 C5 1.526(12)
C2 C3 1.534(12)
C3 H3D 0.9600
C3 H3E 0.9600
C3 H3F 0.9600
C4 H4D 0.9600
C4 H4E 0.9600
C4 H4F 0.9600
C5 H5A 0.9600
C5 H5B 0.9600
C5 H5C 0.9600
C6 C7 1.528(11)
C7 C10 1.469(13)
C7 C8' 1.50(2)
C7 C9 1.51(2)
C7 C9' 1.56(3)
C7 C8 1.60(2)
C8 H8A 0.9600
C8 H8B 0.9600
C8 H8C 0.9600
C9 H9A 0.9600
C9 H9B 0.9600
C9 H9C 0.9600
C8' H8'1 0.9600
C8' H8'2 0.9600
C8' H8'3 0.9600
C9' H9'1 0.9600
C9' H9'2 0.9600
C9' H9'3 0.9600
C10 H10A 0.9600
C10 H10B 0.9600
C10 H10C 0.9600
C11 H11A 0.9600
C11 H11B 0.9600
C11 H11C 0.9600
C12 H12C 0.9600
C12 H12D 0.9600
C12 H12E 0.9600

loop_
_geom_hbond_atom_site_label_D
_geom_hbond_atom_site_label_H
_geom_hbond_atom_site_label_A
_geom_hbond_distance_DH
_geom_hbond_distance_HA
_geom_hbond_distance_DA
_geom_hbond_angle_DHA
_geom_hbond_site_symmetry_A
O13 H13 O9 0.82 2.23 2.885(12) 136.9 .
O12 H12 O9 0.85 2.33 2.742(9) 110.1 .
O12 H12 O13 0.85 2.08 2.805(14) 143.4 3_656
N4 H4C O6 0.89 2.42 2.999(8) 123.1 4_566
N4 H4B O7 0.89 2.39 3.112(10) 138.8 .
N4 H4A N5 0.89 2.54 3.396(9) 160.7 4_565
N4 H4A O5 0.89 2.37 3.050(8) 133.1 4_565
N4 H4A O4 0.89 2.12 2.992(8) 164.9 4_565
N3 H3B O8 0.89 2.46 3.147(10) 134.4 4_566
N3 H3B O5 0.89 2.19 2.882(8) 134.2 .
N3 H3A O11 0.89 2.63 3.340(10) 137.0 3_657
N3 H3A O10 0.89 2.20 3.083(10) 169.8 3_657
N2 H2 O11 0.86 2.65 3.322(9) 136.1 3_657

loop_
_geom_torsion_atom_site_label_1
_geom_torsion_atom_site_label_2
_geom_torsion_atom_site_label_3
_geom_torsion_atom_site_label_4
_geom_torsion
N2 Pt1 Tl1 O6 -174.0(2)
N1 Pt1 Tl1 O6 96.0(2)
N4 Pt1 Tl1 O6 7.5(2)
N3 Pt1 Tl1 O6 -84.4(3)
O3 Pt1 Tl1 O6 132.9(6)
N2 Pt1 Tl1 O2 9.8(2)
N1 Pt1 Tl1 O2 -80.1(2)
N4 Pt1 Tl1 O2 -168.7(3)
N3 Pt1 Tl1 O2 99.4(2)
O3 Pt1 Tl1 O2 -43.2(6)
N2 Pt1 Tl1 O12 53.5(5)
N1 Pt1 Tl1 O12 -36.5(5)
N4 Pt1 Tl1 O12 -125.1(5)
N3 Pt1 Tl1 O12 143.0(5)
O3 Pt1 Tl1 O12 0.4(7)
N2 Pt1 Tl1 O1 103.7(2)
N1 Pt1 Tl1 O1 13.7(2)
N4 Pt1 Tl1 O1 -74.8(2)
N3 Pt1 Tl1 O1 -166.7(2)
O3 Pt1 Tl1 O1 50.6(6)
N2 Pt1 Tl1 O9 -80.5(3)
N1 Pt1 Tl1 O9 -170.5(3)
N4 Pt1 Tl1 O9 101.0(3)
N3 Pt1 Tl1 O9 9.1(3)
O3 Pt1 Tl1 O9 -133.6(6)
N2 Pt1 N1 C1 -99.1(7)
N4 Pt1 N1 C1 83.4(7)
N3 Pt1 N1 C1 -154(30)
O3 Pt1 N1 C1 174.8(7)
Tl1 Pt1 N1 C1 -14.3(7)
N1 Pt1 N2 C6 70.1(7)
N4 Pt1 N2 C6 133(5)
N3 Pt1 N2 C6 -110.4(7)
O3 Pt1 N2 C6 153.1(7)
Tl1 Pt1 N2 C6 -14.8(7)
O6 Tl1 O1 C1 -139.7(6)
O2 Tl1 O1 C1 62.7(6)
O12 Tl1 O1 C1 140.5(6)
O9 Tl1 O1 C1 165.7(6)
Pt1 Tl1 O1 C1 -21.1(6)
O6 Tl1 O2 C6 177.9(6)
O12 Tl1 O2 C6 -174.4(7)
O1 Tl1 O2 C6 -93.8(6)
O9 Tl1 O2 C6 115.4(6)
Pt1 Tl1 O2 C6 -11.0(6)
O5 N5 O3 Pt1 -5.3(10)
O4 N5 O3 Pt1 169.5(5)
N2 Pt1 O3 N5 122.7(6)
N1 Pt1 O3 N5 -147.3(6)
N4 Pt1 O3 N5 -58.2(6)
N3 Pt1 O3 N5 33.1(6)
Tl1 Pt1 O3 N5 175.7(4)
O8 N6 O6 Tl1 -178.1(7)
O7 N6 O6 Tl1 0.6(10)
O2 Tl1 O6 N6 -145.3(6)
O12 Tl1 O6 N6 -153.0(6)
O1 Tl1 O6 N6 125.1(6)
O9 Tl1 O6 N6 -79.7(6)
Pt1 Tl1 O6 N6 44.7(6)
O11 N7 O9 Tl1 174.3(7)
O10 N7 O9 Tl1 -5.8(11)
O6 Tl1 O9 N7 140.7(7)
O2 Tl1 O9 N7 -59.6(6)
O12 Tl1 O9 N7 -136.1(7)
O1 Tl1 O9 N7 -162.4(6)
Pt1 Tl1 O9 N7 25.9(7)
O6 Tl1 O12 C11 -113.0(9)
O2 Tl1 O12 C11 70.0(9)
O1 Tl1 O12 C11 -25.0(9)
O9 Tl1 O12 C11 168.0(10)
Pt1 Tl1 O12 C11 25.5(12)
Tl1 O1 C1 N1 18.3(10)
Tl1 O1 C1 C2 -156.4(6)
Pt1 N1 C1 O1 -0.4(12)
Pt1 N1 C1 C2 174.0(6)
O1 C1 C2 C4 84.1(10)
N1 C1 C2 C4 -90.6(10)
O1 C1 C2 C5 -155.8(8)
N1 C1 C2 C5 29.4(12)
O1 C1 C2 C3 -34.3(11)
N1 C1 C2 C3 150.9(8)
Tl1 O2 C6 N2 4.8(11)
Tl1 O2 C6 C7 -176.9(5)
Pt1 N2 C6 O2 9.4(12)
Pt1 N2 C6 C7 -168.8(6)
O2 C6 C7 C10 -179.3(9)
N2 C6 C7 C10 -1.0(13)
O2 C6 C7 C8' 45.3(17)
N2 C6 C7 C8' -136.4(16)
O2 C6 C7 C9 -39.2(17)
N2 C6 C7 C9 139.2(15)
O2 C6 C7 C9' -77.1(15)
N2 C6 C7 C9' 101.2(15)
O2 C6 C7 C8 84.4(13)
N2 C6 C7 C8 -97.3(13)
